data_4517683
loop_
_publ_author_name
'Taggart, Garrett A.'
'Antonio, Alexandra M.'
'Lorzing, Gregory R.'
'Yap, Glenn P. A.'
'Bloch, Eric D.'

_publ_section_title
;
 Tuning the Porosity, Solubility, and Gas-Storage Properties of
 Cuboctahedral Coordination Cages via Amide or Ester Functionalization.
;
_journal_issue 22
_journal_name_full 'ACS applied materials &amp; interfaces'
_journal_page_first 24913
_journal_page_last 24919
_journal_paper_doi 10.1021/acsami.0c06434
_journal_volume 12
_journal_year 2020
_chemical_formula_moiety 'C360 H210 Mo24 N24 O108'
_chemical_formula_sum 'C360 H210 Mo24 N24 O108'
_chemical_formula_weight 8902.07
_space_group_crystal_system trigonal
_space_group_IT_number 148
_space_group_name_Hall '-R 3'
_space_group_name_H-M_alt 'R -3 :H'
_atom_sites_solution_hydrogens geom
_atom_sites_solution_primary iterative
_atom_sites_solution_secondary difmap
_audit_creation_method SHELXL-2018/3
_cell_angle_alpha 90
_cell_angle_beta 90
_cell_angle_gamma 120
_cell_formula_units_Z 3
_cell_length_a 40.7308(19)
_cell_length_b 40.7308(19)
_cell_length_c 38.796(2)
_cell_measurement_reflns_used 9913
_cell_measurement_temperature 100(2)
_cell_measurement_theta_max 44.70
_cell_measurement_theta_min 2.75
_cell_volume 55740(5)
_computing_cell_refinement 'Bruker SAINT'
_computing_data_collection 'Bruker APEX2'
_computing_data_reduction 'Bruker SAINT'
_computing_molecular_graphics 'Bruker SHELXTL'
_computing_publication_material 'Bruker SHELXTL'
_computing_structure_refinement 'SHELXL-2018/3 (Sheldrick, 2018)'
_computing_structure_solution 'SHELXS-97 (Sheldrick 2008)'
_diffrn_ambient_temperature 100(2)
_diffrn_detector_area_resol_mean 8.33
_diffrn_measured_fraction_theta_full 0.989
_diffrn_measured_fraction_theta_max 0.989
_diffrn_measurement_device_type 'Bruker AXS APEX diffractometer'
_diffrn_measurement_method '\w scans'
_diffrn_radiation_type CuK\a
_diffrn_radiation_wavelength 1.54178
_diffrn_reflns_av_R_equivalents 0.0800
_diffrn_reflns_av_unetI/netI 0.0510
_diffrn_reflns_Laue_measured_fraction_full 0.989
_diffrn_reflns_Laue_measured_fraction_max 0.989
_diffrn_reflns_limit_h_max 33
_diffrn_reflns_limit_h_min -33
_diffrn_reflns_limit_k_max 31
_diffrn_reflns_limit_k_min -33
_diffrn_reflns_limit_l_max 32
_diffrn_reflns_limit_l_min -32
_diffrn_reflns_number 49681
_diffrn_reflns_point_group_measured_fraction_full 0.989
_diffrn_reflns_point_group_measured_fraction_max 0.989
_diffrn_reflns_theta_full 40.148
_diffrn_reflns_theta_max 40.148
_diffrn_reflns_theta_min 1.693
_exptl_absorpt_coefficient_mu 3.552
_exptl_absorpt_correction_T_max 0.7488
_exptl_absorpt_correction_T_min 0.5728
_exptl_absorpt_correction_type multi-scan
_exptl_absorpt_process_details
; 
The symmetry employed for this shelxl refinement is uniquely defined 
by the following loop, which should always be used as a source of 
symmetry information in preference to the above space-group names. 
They are only intended as comments. 
;
_exptl_crystal_colour orange
_exptl_crystal_density_diffrn 0.796
_exptl_crystal_description block
_exptl_crystal_F_000 13230
_exptl_crystal_size_max 0.352
_exptl_crystal_size_mid 0.244
_exptl_crystal_size_min 0.116
_refine_diff_density_max 1.253
_refine_diff_density_min -0.609
_refine_diff_density_rms 0.110
_refine_ls_extinction_method none
_refine_ls_goodness_of_fit_ref 1.034
_refine_ls_hydrogen_treatment constr
_refine_ls_matrix_type full
_refine_ls_number_parameters 679
_refine_ls_number_reflns 7511
_refine_ls_number_restraints 1138
_refine_ls_restrained_S_all 0.978
_refine_ls_R_factor_all 0.1312
_refine_ls_R_factor_gt 0.0981
_refine_ls_shift/su_max 0.001
_refine_ls_shift/su_mean 0.000
_refine_ls_structure_factor_coef Fsqd
_refine_ls_weighting_details 'w=1/[\s^2^(Fo^2^)+(0.1905P)^2^+793.1489P] where P=(Fo^2^+2Fc^2^)/3'
_refine_ls_weighting_scheme calc
_refine_ls_wR_factor_gt 0.2619
_refine_ls_wR_factor_ref 0.3181
_reflns_Friedel_coverage 0.000
_reflns_number_gt 4998
_reflns_number_total 7511
_reflns_threshold_expression 'I > 2\s(I)'
_cod_data_source_file am0c06434_si_008.cif
_cod_data_source_block eric356_sq
_cod_depositor_comments
;Adding full bibliography for 4517681--4517688.cif.

 Adding full bibliography for 4517681--4517688.cif.
;
_cod_original_cell_volume 55740(6)
_cod_database_code 4517683
_shelx_shelxl_version_number 2018/3
_shelx_space_group_comment
; 
The symmetry employed for this shelxl refinement is uniquely defined 
by the following loop, which should always be used as a source of 
symmetry information in preference to the above space-group names. 
They are only intended as comments. 
;
_shelx_estimated_absorpt_t_min 0.368
_shelx_estimated_absorpt_t_max 0.683

loop_
_space_group_symop_operation_xyz
'x, y, z'
'-y, x-y, z'
'-x+y, -x, z'
'x+2/3, y+1/3, z+1/3'
'-y+2/3, x-y+1/3, z+1/3'
'-x+y+2/3, -x+1/3, z+1/3'
'x+1/3, y+2/3, z+2/3'
'-y+1/3, x-y+2/3, z+2/3'
'-x+y+1/3, -x+2/3, z+2/3'
'-x, -y, -z'
'y, -x+y, -z'
'x-y, x, -z'
'-x+2/3, -y+1/3, -z+1/3'
'y+2/3, -x+y+1/3, -z+1/3'
'x-y+2/3, x+1/3, -z+1/3'
'-x+1/3, -y+2/3, -z+2/3'
'y+1/3, -x+y+2/3, -z+2/3'
'x-y+1/3, x+2/3, -z+2/3'

loop_
_atom_site_label
_atom_site_type_symbol
_atom_site_fract_x
_atom_site_fract_y
_atom_site_fract_z
_atom_site_U_iso_or_equiv
_atom_site_adp_type
_atom_site_occupancy
_atom_site_site_symmetry_order
_atom_site_calc_flag
_atom_site_refinement_flags_posn
_atom_site_refinement_flags_adp
_atom_site_refinement_flags_occupancy
_atom_site_disorder_assembly
_atom_site_disorder_group
Mo1 Mo 0.43506(5) 0.52839(5) 0.16143(5) 0.1279(8) Uani 1 1 d . . . . .
Mo2 Mo 0.46031(5) 0.49375(5) 0.16034(5) 0.1298(8) Uani 1 1 d . . . . .
Mo3 Mo 0.44149(5) 0.64431(5) 0.34750(5) 0.1374(8) Uani 1 1 d . . . . .
Mo4 Mo 0.46835(5) 0.63865(6) 0.39189(5) 0.1409(8) Uani 1 1 d . . . . .
O1_1 O 0.3823(3) 0.4823(4) 0.1740(3) 0.125(4) Uani 1 1 d . U . . .
O2_1 O 0.4084(4) 0.4454(3) 0.1739(3) 0.134(4) Uani 1 1 d . U . . .
O3_1 O 0.2443(3) 0.4252(4) 0.1843(3) 0.135(4) Uani 1 1 d . U . . .
O4_1 O 0.2076(4) 0.3608(3) 0.1857(3) 0.126(4) Uani 1 1 d . U . . .
O5_1 O 0.2626(5) 0.3043(5) 0.2563(4) 0.185(6) Uani 1 1 d . U . . .
N1_1 N 0.3035(5) 0.3172(5) 0.2109(6) 0.167(5) Uani 1 1 d . U . . .
C1_1 C 0.3801(5) 0.4514(5) 0.1771(5) 0.125(5) Uani 1 1 d D U . . .
C2_1 C 0.3105(4) 0.4202(3) 0.1843(4) 0.136(5) Uani 1 1 d G U . . .
H2_1 H 0.312423 0.443852 0.178903 0.163 Uiso 1 1 calc R U . . .
C3_1 C 0.3428(3) 0.4168(3) 0.1848(4) 0.140(5) Uani 1 1 d DG U . . .
C4_1 C 0.3399(3) 0.3822(4) 0.1926(4) 0.142(5) Uani 1 1 d G U . . .
H4_1 H 0.361994 0.379877 0.192992 0.171 Uiso 1 1 calc R U . . .
C5_1 C 0.3047(4) 0.3509(3) 0.2000(4) 0.149(5) Uani 1 1 d G U . . .
C6_1 C 0.2724(3) 0.3543(3) 0.1995(4) 0.146(5) Uani 1 1 d G U . . .
H6_1 H 0.248366 0.332909 0.204549 0.175 Uiso 1 1 calc R U . . .
C7_1 C 0.2753(3) 0.3889(4) 0.1916(4) 0.135(5) Uani 1 1 d DG U . . .
C8_1 C 0.2404(5) 0.3923(7) 0.1877(5) 0.132(5) Uani 1 1 d D U . . .
C9_1 C 0.2839(9) 0.2960(8) 0.2391(9) 0.191(7) Uani 1 1 d D U . . .
C10_1 C 0.2924(8) 0.2641(8) 0.2460(9) 0.220(7) Uani 1 1 d D U . . .
H10_1 H 0.316529 0.270219 0.234012 0.263 Uiso 1 1 calc R U . . .
C11_1 C 0.2787(6) 0.2342(6) 0.3058(7) 0.255(10) Uani 1 1 d G U . . .
H11_1 H 0.258448 0.211685 0.296136 0.306 Uiso 1 1 calc R U . . .
C12_1 C 0.2876(7) 0.2352(6) 0.3405(7) 0.270(11) Uani 1 1 d G U . . .
H12_1 H 0.273580 0.213459 0.354545 0.324 Uiso 1 1 calc R U . . .
C13_1 C 0.3172(8) 0.2681(9) 0.3546(5) 0.305(12) Uani 1 1 d G U . . .
H13_1 H 0.323358 0.268808 0.378356 0.366 Uiso 1 1 calc R U . . .
C14_1 C 0.3378(7) 0.2999(6) 0.3341(8) 0.329(13) Uani 1 1 d G U . . .
H14_1 H 0.358003 0.322384 0.343758 0.395 Uiso 1 1 calc R U . . .
C15_1 C 0.3288(7) 0.2989(6) 0.2994(7) 0.317(12) Uani 1 1 d G U . . .
H15_1 H 0.342872 0.320610 0.285349 0.380 Uiso 1 1 calc R U . . .
C16_1 C 0.2992(8) 0.2660(8) 0.2853(5) 0.250(9) Uani 1 1 d G U . . .
C17_1 C 0.2263(9) 0.2227(7) 0.2246(6) 0.249(9) Uani 1 1 d G U . . .
H17_1 H 0.221037 0.242706 0.228131 0.299 Uiso 1 1 calc R U . . .
C18_1 C 0.1984(5) 0.1881(9) 0.2116(6) 0.257(10) Uani 1 1 d G U . . .
H18_1 H 0.174085 0.184460 0.206154 0.308 Uiso 1 1 calc R U . . .
C19_1 C 0.2062(7) 0.1589(6) 0.2064(6) 0.266(11) Uani 1 1 d G U . . .
H19_1 H 0.187139 0.135266 0.197500 0.319 Uiso 1 1 calc R U . . .
C20_1 C 0.2418(9) 0.1643(7) 0.2143(7) 0.285(10) Uani 1 1 d G U . . .
H20_1 H 0.247145 0.144318 0.210823 0.343 Uiso 1 1 calc R U . . .
C21_1 C 0.2697(6) 0.1989(9) 0.2274(7) 0.268(9) Uani 1 1 d G U . . .
H21_1 H 0.294097 0.202564 0.232800 0.322 Uiso 1 1 calc R U . . .
C22_1 C 0.2620(7) 0.2281(6) 0.2325(6) 0.242(8) Uani 1 1 d G U . . .
O1_2 O 0.4467(3) 0.5386(3) 0.2131(4) 0.133(4) Uani 1 1 d . U . . .
O2_2 O 0.4731(4) 0.5022(4) 0.2116(4) 0.150(4) Uani 1 1 d . U . . .
O3_2 O 0.4425(4) 0.5996(4) 0.3227(4) 0.152(4) Uani 1 1 d . U . . .
O4_2 O 0.4709(4) 0.5929(4) 0.3701(4) 0.156(4) Uani 1 1 d . U . . .
N1_2 N 0.5049(7) 0.4915(7) 0.3425(7) 0.234(9) Uani 1 1 d . U . . .
C1_2 C 0.4652(6) 0.5244(7) 0.2279(4) 0.144(5) Uani 1 1 d D U . . .
C2_2 C 0.4613(4) 0.5526(4) 0.2840(4) 0.151(6) Uani 1 1 d G U . . .
H2_2 H 0.451149 0.565837 0.272007 0.181 Uiso 1 1 calc R U . . .
C3_2 C 0.4705(4) 0.5287(5) 0.2662(3) 0.156(5) Uani 1 1 d DG U . . .
C4_2 C 0.4853(4) 0.5093(4) 0.2839(5) 0.179(6) Uani 1 1 d G U . . .
H4_2 H 0.491575 0.492906 0.271683 0.215 Uiso 1 1 calc R U . . .
C5_2 C 0.4909(5) 0.5138(4) 0.3193(5) 0.179(6) Uani 1 1 d G U . . .
C6_2 C 0.4817(5) 0.5377(5) 0.3371(3) 0.170(6) Uani 1 1 d G U . . .
H6_2 H 0.485598 0.540840 0.361270 0.204 Uiso 1 1 calc R U . . .
C7_2 C 0.4669(4) 0.5571(4) 0.3195(4) 0.154(5) Uani 1 1 d DG U . . .
C8_2 C 0.4587(7) 0.5849(6) 0.3373(7) 0.155(6) Uani 1 1 d D U . . .
O1_3 O 0.4938(4) 0.6803(4) 0.3243(4) 0.146(4) Uani 1 1 d . U . . .
O2_3 O 0.5223(4) 0.6749(4) 0.3708(4) 0.147(4) Uani 1 1 d . U . . .
O3_3 O 0.5686(3) 0.7528(4) 0.2232(4) 0.136(4) Uani 1 1 d . U . . .
O4_3 O 0.6316(4) 0.7791(4) 0.2244(4) 0.136(4) Uani 1 1 d . U . . .
O5_3 O 0.7058(4) 0.7718(6) 0.3053(5) 0.215(7) Uani 1 1 d . U . . .
N1_3 N 0.6605(5) 0.7461(5) 0.3444(5) 0.167(6) Uani 1 1 d . U . . .
H1_3 H 0.655077 0.739262 0.366162 0.200 Uiso 1 1 calc R U . . .
C1_3 C 0.5232(5) 0.6865(6) 0.3408(6) 0.136(5) Uani 1 1 d D U . . .
C2_3 C 0.5625(3) 0.7243(4) 0.2904(4) 0.137(5) Uani 1 1 d G U . . .
H2_3 H 0.539818 0.718885 0.278801 0.164 Uiso 1 1 calc R U . . .
C3_3 C 0.5608(3) 0.7106(4) 0.3236(4) 0.143(5) Uani 1 1 d DG U . . .
C4_3 C 0.5940(4) 0.7185(4) 0.3406(3) 0.151(6) Uani 1 1 d G U . . .
H4_3 H 0.592860 0.709144 0.363291 0.181 Uiso 1 1 calc R U . . .
C5_3 C 0.6289(3) 0.7401(4) 0.3245(4) 0.147(5) Uani 1 1 d G U . . .
C6_3 C 0.6305(3) 0.7538(4) 0.2914(4) 0.149(6) Uani 1 1 d G U . . .
H6_3 H 0.654369 0.768534 0.280332 0.179 Uiso 1 1 calc R U . . .
C7_3 C 0.5974(4) 0.7459(4) 0.2743(3) 0.140(5) Uani 1 1 d DG U . . .
C8_3 C 0.5988(7) 0.7609(6) 0.2388(4) 0.131(5) Uani 1 1 d D U . . .
C9_3 C 0.6939(8) 0.7589(8) 0.3371(8) 0.182(7) Uani 1 1 d D U . . .
C10_3 C 0.7268(6) 0.7681(8) 0.3611(7) 0.187(6) Uani 1 1 d D U . . .
H10_3 H 0.716224 0.765720 0.384807 0.225 Uiso 1 1 calc R U . . .
C11_3 C 0.7330(6) 0.7170(7) 0.3294(5) 0.237(8) Uani 1 1 d G U . . .
H11_3 H 0.723850 0.721323 0.308321 0.285 Uiso 1 1 calc R U . . .
C12_3 C 0.7439(6) 0.6897(6) 0.3310(5) 0.244(9) Uani 1 1 d G U . . .
H12_3 H 0.742259 0.675395 0.311065 0.293 Uiso 1 1 calc R U . . .
C13_3 C 0.7573(6) 0.6834(5) 0.3618(7) 0.239(9) Uani 1 1 d G U . . .
H13_3 H 0.764809 0.664724 0.362898 0.287 Uiso 1 1 calc R U . . .
C14_3 C 0.7598(5) 0.7043(7) 0.3909(5) 0.225(8) Uani 1 1 d G U . . .
H14_3 H 0.768951 0.699982 0.411988 0.270 Uiso 1 1 calc R U . . .
C15_3 C 0.7489(5) 0.7316(6) 0.3893(5) 0.212(7) Uani 1 1 d G U . . .
H15_3 H 0.750543 0.745910 0.409245 0.254 Uiso 1 1 calc R U . . .
C16_3 C 0.7355(5) 0.7379(5) 0.3585(7) 0.198(7) Uani 1 1 d G U . . .
C17_3 C 0.7634(5) 0.8336(7) 0.3840(5) 0.196(7) Uani 1 1 d G U . . .
H17_3 H 0.745791 0.826423 0.402428 0.236 Uiso 1 1 calc R U . . .
C18_3 C 0.7934(7) 0.8706(6) 0.3817(5) 0.215(8) Uani 1 1 d G U . . .
H18_3 H 0.796395 0.888701 0.398681 0.258 Uiso 1 1 calc R U . . .
C19_3 C 0.8192(5) 0.8811(4) 0.3547(6) 0.216(9) Uani 1 1 d G U . . .
H19_3 H 0.839739 0.906336 0.353218 0.260 Uiso 1 1 calc R U . . .
C20_3 C 0.8149(6) 0.8545(7) 0.3300(5) 0.238(9) Uani 1 1 d G U . . .
H20_3 H 0.832478 0.861692 0.311502 0.285 Uiso 1 1 calc R U . . .
C21_3 C 0.7848(7) 0.8175(6) 0.3322(5) 0.218(8) Uani 1 1 d G U . . .
H21_3 H 0.781875 0.799414 0.315248 0.261 Uiso 1 1 calc R U . . .
C22_3 C 0.7591(5) 0.8071(4) 0.3592(6) 0.193(7) Uani 1 1 d G U . . .
O1_4 O 0.4406(4) 0.6908(4) 0.3682(4) 0.140(4) Uani 1 1 d . U . . .
O2_4 O 0.4690(3) 0.6852(4) 0.4155(4) 0.141(4) Uani 1 1 d . U . . .
O3_4 O 0.3920(4) 0.7798(4) 0.3674(4) 0.143(4) Uani 1 1 d . U . . .
O4_4 O 0.3974(4) 0.8137(4) 0.4150(4) 0.152(4) Uani 1 1 d . U . . .
N1_4 N 0.4763(8) 0.7847(8) 0.5008(6) 0.251(10) Uani 1 1 d . U . . .
C1_4 C 0.4542(6) 0.7003(5) 0.3986(7) 0.140(5) Uani 1 1 d D U . . .
C2_4 C 0.4326(4) 0.7487(5) 0.3985(3) 0.148(5) Uani 1 1 d G U . . .
H2_4 H 0.423214 0.741222 0.375755 0.178 Uiso 1 1 calc R U . . .
C3_4 C 0.4518(4) 0.7327(4) 0.4147(4) 0.155(5) Uani 1 1 d DG U . . .
C4_4 C 0.4656(4) 0.7438(5) 0.4480(4) 0.173(6) Uani 1 1 d G U . . .
H4_4 H 0.478612 0.732822 0.459063 0.208 Uiso 1 1 calc R U . . .
C5_4 C 0.4602(5) 0.7707(5) 0.4651(3) 0.185(7) Uani 1 1 d G U . . .
C6_4 C 0.4411(5) 0.7867(4) 0.4489(4) 0.170(6) Uani 1 1 d G U . . .
H6_4 H 0.437513 0.805185 0.460532 0.204 Uiso 1 1 calc R U . . .
C7_4 C 0.4273(4) 0.7757(4) 0.4156(4) 0.156(5) Uani 1 1 d DG U . . .
C8_4 C 0.4037(6) 0.7899(7) 0.3979(7) 0.146(5) Uani 1 1 d D U . . .

loop_
_atom_site_aniso_label
_atom_site_aniso_U_11
_atom_site_aniso_U_22
_atom_site_aniso_U_33
_atom_site_aniso_U_23
_atom_site_aniso_U_13
_atom_site_aniso_U_12
Mo1 0.1051(13) 0.1113(13) 0.1655(17) -0.0149(11) -0.0022(10) 0.0529(10)
Mo2 0.1060(13) 0.1127(13) 0.1697(17) -0.0105(11) 0.0013(11) 0.0540(10)
Mo3 0.1228(14) 0.1534(16) 0.1493(16) 0.0003(12) -0.0066(11) 0.0790(12)
Mo4 0.1266(15) 0.1510(16) 0.1534(16) -0.0038(12) -0.0088(11) 0.0758(13)
O1_1 0.111(8) 0.108(8) 0.171(10) -0.004(8) 0.014(7) 0.065(7)
O2_1 0.122(9) 0.114(8) 0.179(10) 0.003(7) 0.000(8) 0.070(7)
O3_1 0.110(8) 0.115(9) 0.174(10) 0.004(8) 0.014(7) 0.052(8)
O4_1 0.113(8) 0.112(8) 0.159(9) 0.015(8) 0.012(8) 0.060(7)
O5_1 0.168(14) 0.185(13) 0.199(14) 0.059(11) 0.033(10) 0.087(11)
N1_1 0.147(11) 0.129(10) 0.225(13) 0.046(10) 0.029(10) 0.069(9)
C1_1 0.105(9) 0.108(10) 0.162(10) -0.006(10) 0.001(9) 0.053(9)
C2_1 0.110(9) 0.123(10) 0.174(12) 0.021(10) 0.017(11) 0.057(9)
C3_1 0.117(9) 0.118(9) 0.177(11) 0.013(10) 0.011(10) 0.054(8)
C4_1 0.114(10) 0.118(10) 0.194(13) 0.028(11) 0.021(10) 0.058(9)
C5_1 0.124(11) 0.122(10) 0.207(12) 0.026(10) 0.036(10) 0.065(9)
C6_1 0.115(10) 0.129(11) 0.183(13) 0.026(11) 0.033(11) 0.052(9)
C7_1 0.111(9) 0.130(11) 0.164(11) 0.016(10) 0.012(9) 0.060(8)
C8_1 0.101(9) 0.125(11) 0.160(10) -0.001(11) 0.021(9) 0.048(9)
C9_1 0.166(14) 0.159(12) 0.250(16) 0.055(11) 0.029(12) 0.082(11)
C10_1 0.195(13) 0.167(12) 0.294(15) 0.074(12) 0.010(13) 0.089(10)
C11_1 0.220(18) 0.201(16) 0.298(19) 0.074(16) -0.024(17) 0.071(14)
C12_1 0.24(2) 0.204(18) 0.31(2) 0.071(17) -0.037(18) 0.070(15)
C13_1 0.28(2) 0.23(2) 0.31(2) 0.058(17) -0.032(18) 0.047(17)
C14_1 0.29(2) 0.25(2) 0.31(2) 0.056(18) -0.030(19) 0.032(17)
C15_1 0.27(2) 0.245(18) 0.31(2) 0.069(17) -0.031(18) 0.033(16)
C16_1 0.211(16) 0.196(15) 0.303(17) 0.078(13) -0.024(14) 0.071(13)
C17_1 0.199(16) 0.198(16) 0.311(19) 0.060(16) 0.044(16) 0.070(14)
C18_1 0.203(16) 0.216(19) 0.292(19) 0.056(18) 0.061(16) 0.060(14)
C19_1 0.218(18) 0.214(17) 0.31(2) 0.037(17) 0.064(18) 0.063(17)
C20_1 0.25(2) 0.210(16) 0.35(2) 0.032(17) 0.042(19) 0.079(16)
C21_1 0.246(18) 0.195(16) 0.341(19) 0.039(17) 0.021(17) 0.094(14)
C22_1 0.221(15) 0.177(13) 0.317(16) 0.052(14) 0.018(14) 0.092(13)
O1_2 0.108(9) 0.109(8) 0.188(11) -0.022(8) 0.017(8) 0.060(7)
O2_2 0.142(10) 0.113(9) 0.214(12) 0.017(8) 0.015(9) 0.079(8)
O3_2 0.145(10) 0.161(11) 0.166(11) 0.013(9) -0.005(8) 0.089(8)
O4_2 0.151(10) 0.166(11) 0.174(11) 0.000(9) -0.012(9) 0.097(9)
N1_2 0.223(19) 0.216(19) 0.31(2) -0.036(17) -0.081(18) 0.142(16)
C1_2 0.126(11) 0.115(11) 0.197(12) -0.003(10) 0.006(10) 0.064(9)
C2_2 0.140(12) 0.138(12) 0.182(12) -0.009(11) -0.025(11) 0.075(9)
C3_2 0.140(11) 0.143(11) 0.210(11) -0.008(10) -0.017(10) 0.089(9)
C4_2 0.177(13) 0.156(13) 0.227(14) -0.030(12) -0.038(13) 0.100(10)
C5_2 0.185(13) 0.168(13) 0.210(15) -0.019(13) -0.032(13) 0.107(10)
C6_2 0.167(13) 0.172(14) 0.196(13) -0.008(11) -0.030(12) 0.104(10)
C7_2 0.151(11) 0.154(11) 0.176(12) 0.002(10) -0.018(11) 0.090(9)
C8_2 0.151(12) 0.158(11) 0.172(12) 0.006(11) -0.002(11) 0.090(9)
O1_3 0.136(9) 0.155(10) 0.155(10) 0.006(8) -0.023(8) 0.078(9)
O2_3 0.143(10) 0.167(11) 0.147(10) -0.013(9) -0.029(8) 0.090(8)
O3_3 0.097(8) 0.130(9) 0.179(10) -0.015(8) -0.025(8) 0.056(8)
O4_3 0.095(8) 0.120(9) 0.202(11) -0.020(8) -0.023(8) 0.060(8)
O5_3 0.114(11) 0.279(19) 0.243(16) 0.043(15) -0.021(10) 0.092(12)
N1_3 0.106(10) 0.199(12) 0.201(12) 0.027(10) -0.026(9) 0.079(10)
C1_3 0.113(9) 0.156(11) 0.153(12) -0.003(10) -0.034(10) 0.077(9)
C2_3 0.109(10) 0.144(12) 0.169(12) -0.009(10) -0.034(9) 0.072(9)
C3_3 0.113(9) 0.159(11) 0.166(11) -0.005(10) -0.030(9) 0.074(9)
C4_3 0.101(9) 0.173(13) 0.174(12) 0.017(11) -0.022(9) 0.065(10)
C5_3 0.111(9) 0.157(12) 0.184(12) 0.025(10) -0.015(10) 0.074(9)
C6_3 0.110(10) 0.149(12) 0.183(12) 0.019(11) -0.017(10) 0.061(10)
C7_3 0.106(10) 0.137(11) 0.180(11) -0.001(9) -0.031(9) 0.064(9)
C8_3 0.100(10) 0.122(10) 0.168(11) -0.018(9) -0.026(9) 0.053(10)
C9_3 0.121(11) 0.216(14) 0.208(14) 0.033(13) -0.017(12) 0.084(11)
C10_3 0.128(11) 0.206(13) 0.230(13) 0.010(11) -0.044(10) 0.086(10)
C11_3 0.224(16) 0.240(17) 0.266(17) -0.011(14) -0.041(15) 0.129(13)
C12_3 0.235(17) 0.255(18) 0.275(19) -0.019(16) -0.039(16) 0.147(14)
C13_3 0.223(16) 0.251(18) 0.27(2) -0.011(16) -0.030(16) 0.141(14)
C14_3 0.199(15) 0.245(19) 0.260(18) -0.003(15) -0.026(15) 0.133(14)
C15_3 0.176(15) 0.233(17) 0.255(17) 0.011(14) -0.026(14) 0.124(12)
C16_3 0.157(12) 0.215(14) 0.243(16) -0.003(13) -0.033(12) 0.109(11)
C17_3 0.153(14) 0.194(15) 0.283(18) -0.004(14) -0.024(13) 0.118(12)
C18_3 0.175(17) 0.195(15) 0.300(19) -0.014(15) -0.023(14) 0.110(13)
C19_3 0.187(16) 0.182(15) 0.29(2) 0.001(14) -0.021(14) 0.100(13)
C20_3 0.203(16) 0.195(17) 0.275(19) -0.002(15) -0.015(14) 0.069(14)
C21_3 0.163(16) 0.200(15) 0.264(18) -0.006(14) -0.016(13) 0.072(12)
C22_3 0.145(12) 0.202(13) 0.251(16) 0.006(12) -0.037(11) 0.100(11)
O1_4 0.127(9) 0.164(10) 0.150(10) 0.008(8) -0.016(8) 0.089(8)
O2_4 0.107(9) 0.166(10) 0.160(10) 0.000(8) -0.020(7) 0.075(8)
O3_4 0.150(10) 0.138(10) 0.155(10) -0.011(8) 0.004(9) 0.083(8)
O4_4 0.153(10) 0.148(11) 0.153(10) -0.029(8) 0.003(8) 0.074(8)
N1_4 0.27(2) 0.27(2) 0.181(17) -0.013(15) -0.031(16) 0.11(2)
C1_4 0.118(11) 0.169(11) 0.152(12) -0.007(10) -0.014(10) 0.087(9)
C2_4 0.144(12) 0.148(13) 0.161(12) -0.023(10) -0.021(10) 0.080(9)
C3_4 0.140(11) 0.168(12) 0.167(12) -0.011(10) -0.027(10) 0.084(9)
C4_4 0.171(13) 0.189(14) 0.180(13) -0.015(11) -0.024(12) 0.105(11)
C5_4 0.193(14) 0.185(15) 0.189(13) -0.034(11) -0.025(12) 0.104(12)
C6_4 0.183(14) 0.161(13) 0.165(13) -0.031(11) -0.024(11) 0.085(11)
C7_4 0.157(12) 0.157(12) 0.159(12) -0.024(10) -0.008(10) 0.082(9)
C8_4 0.148(11) 0.146(11) 0.161(12) -0.022(11) -0.001(10) 0.087(9)

loop_
_atom_type_symbol
_atom_type_description
_atom_type_scat_dispersion_real
_atom_type_scat_dispersion_imag
_atom_type_scat_source
C C 0.0181 0.0091 'International Tables Vol C Tables 4.2.6.8 and 6.1.1.4'
H H 0.0000 0.0000 'International Tables Vol C Tables 4.2.6.8 and 6.1.1.4'
N N 0.0311 0.0180 'International Tables Vol C Tables 4.2.6.8 and 6.1.1.4'
O O 0.0492 0.0322 'International Tables Vol C Tables 4.2.6.8 and 6.1.1.4'
Mo Mo -0.0483 2.7339 'International Tables Vol C Tables 4.2.6.8 and 6.1.1.4'

loop_
_geom_angle_atom_site_label_1
_geom_angle_atom_site_label_2
_geom_angle_atom_site_label_3
_geom_angle
_geom_angle_site_symmetry_1
_geom_angle_site_symmetry_3
_geom_angle_publ_flag
O1_2 Mo1 O3_3 175.8(5) . 14_455 ?
O1_2 Mo1 O1_1 89.0(5) . . ?
O3_3 Mo1 O1_1 88.0(5) 14_455 . ?
O1_2 Mo1 O3_1 90.8(5) . 15 ?
O3_3 Mo1 O3_1 91.9(5) 14_455 15 ?
O1_1 Mo1 O3_1 174.8(5) . 15 ?
O1_2 Mo1 Mo2 90.8(4) . . ?
O3_3 Mo1 Mo2 92.2(3) 14_455 . ?
O1_1 Mo1 Mo2 91.8(3) . . ?
O3_1 Mo1 Mo2 93.4(4) 15 . ?
O2_2 Mo2 O4_3 175.6(5) . 14_455 ?
O2_2 Mo2 O4_1 90.8(5) . 15 ?
O4_3 Mo2 O4_1 92.3(5) 14_455 15 ?
O2_2 Mo2 O2_1 88.1(5) . . ?
O4_3 Mo2 O2_1 88.7(5) 14_455 . ?
O4_1 Mo2 O2_1 177.5(5) 15 . ?
O2_2 Mo2 Mo1 92.1(4) . . ?
O4_3 Mo2 Mo1 90.9(4) 14_455 . ?
O4_1 Mo2 Mo1 91.0(3) 15 . ?
O2_1 Mo2 Mo1 91.4(3) . . ?
O3_2 Mo3 O1_4 175.2(6) . . ?
O3_2 Mo3 O3_4 91.3(5) . 3_565 ?
O1_4 Mo3 O3_4 90.8(5) . 3_565 ?
O3_2 Mo3 O1_3 87.5(5) . . ?
O1_4 Mo3 O1_3 90.2(5) . . ?
O3_4 Mo3 O1_3 176.3(6) 3_565 . ?
O3_2 Mo3 Mo4 92.5(4) . . ?
O1_4 Mo3 Mo4 91.7(4) . . ?
O3_4 Mo3 Mo4 92.1(4) 3_565 . ?
O1_3 Mo3 Mo4 91.5(4) . . ?
O4_4 Mo4 O4_2 91.8(6) 3_565 . ?
O4_4 Mo4 O2_4 89.8(5) 3_565 . ?
O4_2 Mo4 O2_4 176.2(5) . . ?
O4_4 Mo4 O2_3 177.1(6) 3_565 . ?
O4_2 Mo4 O2_3 88.2(5) . . ?
O2_4 Mo4 O2_3 89.9(5) . . ?
O4_4 Mo4 Mo3 91.6(4) 3_565 . ?
O4_2 Mo4 Mo3 91.6(4) . . ?
O2_4 Mo4 Mo3 91.7(4) . . ?
O2_3 Mo4 Mo3 91.3(4) . . ?
C1_1 O1_1 Mo1 117.4(11) . . ?
C1_1 O2_1 Mo2 114.6(10) . . ?
C8_1 O3_1 Mo1 115.8(11) . 14_455 ?
C8_1 O4_1 Mo2 116.1(10) . 14_455 ?
C9_1 N1_1 C5_1 125.1(19) . . ?
O1_1 C1_1 O2_1 124.8(14) . . ?
O1_1 C1_1 C3_1 120.3(18) . . ?
O2_1 C1_1 C3_1 114.9(17) . . ?
C3_1 C2_1 C7_1 120.0 . . ?
C2_1 C3_1 C4_1 120.0 . . ?
C2_1 C3_1 C1_1 118.1(13) . . ?
C4_1 C3_1 C1_1 121.9(13) . . ?
C5_1 C4_1 C3_1 120.0 . . ?
C4_1 C5_1 C6_1 120.0 . . ?
C4_1 C5_1 N1_1 118.2(12) . . ?
C6_1 C5_1 N1_1 121.6(12) . . ?
C7_1 C6_1 C5_1 120.0 . . ?
C6_1 C7_1 C2_1 120.0 . . ?
C6_1 C7_1 C8_1 120.8(13) . . ?
C2_1 C7_1 C8_1 119.0(13) . . ?
O3_1 C8_1 O4_1 123.7(14) . . ?
O3_1 C8_1 C7_1 118.6(18) . . ?
O4_1 C8_1 C7_1 117.6(18) . . ?
O5_1 C9_1 N1_1 121(2) . . ?
O5_1 C9_1 C10_1 128(3) . . ?
N1_1 C9_1 C10_1 112(3) . . ?
C22_1 C10_1 C9_1 111(3) . . ?
C22_1 C10_1 C16_1 116(2) . . ?
C9_1 C10_1 C16_1 104(3) . . ?
C12_1 C11_1 C16_1 120.0 . . ?
C11_1 C12_1 C13_1 120.0 . . ?
C14_1 C13_1 C12_1 120.0 . . ?
C15_1 C14_1 C13_1 120.0 . . ?
C14_1 C15_1 C16_1 120.0 . . ?
C15_1 C16_1 C11_1 120.0 . . ?
C15_1 C16_1 C10_1 119(2) . . ?
C11_1 C16_1 C10_1 121(2) . . ?
C18_1 C17_1 C22_1 120.0 . . ?
C17_1 C18_1 C19_1 120.0 . . ?
C20_1 C19_1 C18_1 120.0 . . ?
C19_1 C20_1 C21_1 120.0 . . ?
C20_1 C21_1 C22_1 120.0 . . ?
C21_1 C22_1 C17_1 120.0 . . ?
C21_1 C22_1 C10_1 118(3) . . ?
C17_1 C22_1 C10_1 122(3) . . ?
C1_2 O1_2 Mo1 118.1(11) . . ?
C1_2 O2_2 Mo2 118.1(12) . . ?
C8_2 O3_2 Mo3 117.7(14) . . ?
C8_2 O4_2 Mo4 114.7(12) . . ?
O2_2 C1_2 O1_2 120.6(17) . . ?
O2_2 C1_2 C3_2 120(2) . . ?
O1_2 C1_2 C3_2 118(2) . . ?
C3_2 C2_2 C7_2 120.0 . . ?
C4_2 C3_2 C2_2 120.0 . . ?
C4_2 C3_2 C1_2 120.0(16) . . ?
C2_2 C3_2 C1_2 120.0(16) . . ?
C3_2 C4_2 C5_2 120.0 . . ?
C6_2 C5_2 C4_2 120.0 . . ?
C6_2 C5_2 N1_2 115.0(16) . . ?
C4_2 C5_2 N1_2 124.8(15) . . ?
C5_2 C6_2 C7_2 120.0 . . ?
C6_2 C7_2 C2_2 120.0 . . ?
C6_2 C7_2 C8_2 121.8(17) . . ?
C2_2 C7_2 C8_2 118.1(16) . . ?
O3_2 C8_2 O4_2 122.8(17) . . ?
O3_2 C8_2 C7_2 122(2) . . ?
O4_2 C8_2 C7_2 115(2) . . ?
C1_3 O1_3 Mo3 116.9(12) . . ?
C1_3 O2_3 Mo4 116.8(12) . . ?
C8_3 O3_3 Mo1 117.1(12) . 15 ?
C8_3 O4_3 Mo2 117.3(11) . 15 ?
C9_3 N1_3 C5_3 132(2) . . ?
O2_3 C1_3 O1_3 123.3(16) . . ?
O2_3 C1_3 C3_3 119.4(19) . . ?
O1_3 C1_3 C3_3 117.2(18) . . ?
C3_3 C2_3 C7_3 120.0 . . ?
C2_3 C3_3 C4_3 120.0 . . ?
C2_3 C3_3 C1_3 120.3(14) . . ?
C4_3 C3_3 C1_3 119.7(14) . . ?
C5_3 C4_3 C3_3 120.0 . . ?
C4_3 C5_3 C6_3 120.0 . . ?
C4_3 C5_3 N1_3 114.6(13) . . ?
C6_3 C5_3 N1_3 125.4(13) . . ?
C7_3 C6_3 C5_3 120.0 . . ?
C6_3 C7_3 C2_3 120.0 . . ?
C6_3 C7_3 C8_3 120.5(14) . . ?
C2_3 C7_3 C8_3 119.5(14) . . ?
O3_3 C8_3 O4_3 122.6(15) . . ?
O3_3 C8_3 C7_3 120.2(19) . . ?
O4_3 C8_3 C7_3 116.9(18) . . ?
N1_3 C9_3 O5_3 119(2) . . ?
N1_3 C9_3 C10_3 128(3) . . ?
O5_3 C9_3 C10_3 112(2) . . ?
C16_3 C10_3 C22_3 117(2) . . ?
C16_3 C10_3 C9_3 108(2) . . ?
C22_3 C10_3 C9_3 116(2) . . ?
C12_3 C11_3 C16_3 120.0 . . ?
C11_3 C12_3 C13_3 120.0 . . ?
C12_3 C13_3 C14_3 120.0 . . ?
C13_3 C14_3 C15_3 120.0 . . ?
C16_3 C15_3 C14_3 120.0 . . ?
C15_3 C16_3 C11_3 120.0 . . ?
C15_3 C16_3 C10_3 113(2) . . ?
C11_3 C16_3 C10_3 127(2) . . ?
C18_3 C17_3 C22_3 120.0 . . ?
C17_3 C18_3 C19_3 120.0 . . ?
C18_3 C19_3 C20_3 120.0 . . ?
C21_3 C20_3 C19_3 120.0 . . ?
C22_3 C21_3 C20_3 120.0 . . ?
C21_3 C22_3 C17_3 120.0 . . ?
C21_3 C22_3 C10_3 120(2) . . ?
C17_3 C22_3 C10_3 120(2) . . ?
C1_4 O1_4 Mo3 115.6(11) . . ?
C1_4 O2_4 Mo4 115.3(12) . . ?
C8_4 O3_4 Mo3 116.9(12) . 2_665 ?
C8_4 O4_4 Mo4 116.5(12) . 2_665 ?
O2_4 C1_4 O1_4 125.5(16) . . ?
O2_4 C1_4 C3_4 118(2) . . ?
O1_4 C1_4 C3_4 116(2) . . ?
C3_4 C2_4 C7_4 120.0 . . ?
C4_4 C3_4 C2_4 120.0 . . ?
C4_4 C3_4 C1_4 118.3(16) . . ?
C2_4 C3_4 C1_4 121.4(16) . . ?
C5_4 C4_4 C3_4 120.0 . . ?
C6_4 C5_4 C4_4 120.0 . . ?
C6_4 C5_4 N1_4 118.3(17) . . ?
C4_4 C5_4 N1_4 121.6(17) . . ?
C5_4 C6_4 C7_4 120.0 . . ?
C6_4 C7_4 C2_4 120.0 . . ?
C6_4 C7_4 C8_4 122.0(16) . . ?
C2_4 C7_4 C8_4 117.8(16) . . ?
O3_4 C8_4 O4_4 122.5(16) . . ?
O3_4 C8_4 C7_4 121(2) . . ?
O4_4 C8_4 C7_4 117(2) . . ?

loop_
_geom_bond_atom_site_label_1
_geom_bond_atom_site_label_2
_geom_bond_distance
_geom_bond_site_symmetry_2
_geom_bond_publ_flag
Mo1 O1_2 2.055(14) . ?
Mo1 O3_3 2.067(14) 14_455 ?
Mo1 O1_1 2.085(12) . ?
Mo1 O3_1 2.092(13) 15 ?
Mo1 Mo2 2.122(2) . ?
Mo2 O2_2 2.040(16) . ?
Mo2 O4_3 2.073(15) 14_455 ?
Mo2 O4_1 2.114(12) 15 ?
Mo2 O2_1 2.113(13) . ?
Mo3 O3_2 2.080(15) . ?
Mo3 O1_4 2.074(14) . ?
Mo3 O3_4 2.081(14) 3_565 ?
Mo3 O1_3 2.092(14) . ?
Mo3 Mo4 2.114(3) . ?
Mo4 O4_4 2.083(15) 3_565 ?
Mo4 O4_2 2.097(14) . ?
Mo4 O2_4 2.096(14) . ?
Mo4 O2_3 2.105(15) . ?
O1_1 C1_1 1.22(2) . ?
O2_1 C1_1 1.30(2) . ?
O3_1 C8_1 1.28(2) . ?
O4_1 C8_1 1.31(2) . ?
O5_1 C9_1 1.27(3) . ?
N1_1 C9_1 1.38(3) . ?
N1_1 C5_1 1.413(19) . ?
C1_1 C3_1 1.497(12) . ?
C2_1 C3_1 1.3900 . ?
C2_1 C7_1 1.3900 . ?
C3_1 C4_1 1.3900 . ?
C4_1 C5_1 1.3900 . ?
C5_1 C6_1 1.3900 . ?
C6_1 C7_1 1.3900 . ?
C7_1 C8_1 1.503(12) . ?
C9_1 C10_1 1.526(14) . ?
C10_1 C22_1 1.46(3) . ?
C10_1 C16_1 1.54(4) . ?
C11_1 C12_1 1.3900 . ?
C11_1 C16_1 1.3900 . ?
C12_1 C13_1 1.3900 . ?
C13_1 C14_1 1.3900 . ?
C14_1 C15_1 1.3900 . ?
C15_1 C16_1 1.3900 . ?
C17_1 C18_1 1.3900 . ?
C17_1 C22_1 1.3900 . ?
C18_1 C19_1 1.3900 . ?
C19_1 C20_1 1.3900 . ?
C20_1 C21_1 1.3900 . ?
C21_1 C22_1 1.3900 . ?
O1_2 C1_2 1.29(2) . ?
O2_2 C1_2 1.27(2) . ?
O3_2 C8_2 1.23(2) . ?
O4_2 C8_2 1.35(3) . ?
N1_2 C5_2 1.58(2) . ?
C1_2 C3_2 1.500(13) . ?
C2_2 C3_2 1.3900 . ?
C2_2 C7_2 1.3900 . ?
C3_2 C4_2 1.3900 . ?
C4_2 C5_2 1.3900 . ?
C5_2 C6_2 1.3900 . ?
C6_2 C7_2 1.3900 . ?
C7_2 C8_2 1.499(13) . ?
O1_3 C1_3 1.27(2) . ?
O2_3 C1_3 1.25(2) . ?
O3_3 C8_3 1.26(2) . ?
O4_3 C8_3 1.29(2) . ?
O5_3 C9_3 1.33(3) . ?
N1_3 C9_3 1.22(3) . ?
N1_3 C5_3 1.415(18) . ?
C1_3 C3_3 1.501(13) . ?
C2_3 C3_3 1.3900 . ?
C2_3 C7_3 1.3900 . ?
C3_3 C4_3 1.3900 . ?
C4_3 C5_3 1.3900 . ?
C5_3 C6_3 1.3900 . ?
C6_3 C7_3 1.3900 . ?
C7_3 C8_3 1.496(13) . ?
C9_3 C10_3 1.515(13) . ?
C10_3 C16_3 1.44(3) . ?
C10_3 C22_3 1.47(3) . ?
C11_3 C12_3 1.3900 . ?
C11_3 C16_3 1.3900 . ?
C12_3 C13_3 1.3900 . ?
C13_3 C14_3 1.3900 . ?
C14_3 C15_3 1.3900 . ?
C15_3 C16_3 1.3900 . ?
C17_3 C18_3 1.3900 . ?
C17_3 C22_3 1.3900 . ?
C18_3 C19_3 1.3900 . ?
C19_3 C20_3 1.3900 . ?
C20_3 C21_3 1.3900 . ?
C21_3 C22_3 1.3900 . ?
O1_4 C1_4 1.28(2) . ?
O2_4 C1_4 1.24(2) . ?
O3_4 C8_4 1.26(2) . ?
O4_4 C8_4 1.30(2) . ?
N1_4 C5_4 1.52(3) . ?
C1_4 C3_4 1.508(13) . ?
C2_4 C3_4 1.3900 . ?
C2_4 C7_4 1.3900 . ?
C3_4 C4_4 1.3900 . ?
C4_4 C5_4 1.3900 . ?
C5_4 C6_4 1.3900 . ?
C6_4 C7_4 1.3900 . ?
C7_4 C8_4 1.513(13) . ?
